data_7230015
loop_
_publ_author_name
'Meg\'ias-Sayago, Cristina'
'\'Alvarez, Eleuterio'
'Ivanova, Svetlana'
'Odriozola, Jos\'e Antonio'

_publ_section_title
;
 Epimerization of glucose over ionic liquid/phosphomolybdate hybrids:
 structure--activity relationship
;
_journal_issue 5
_journal_name_full 'Green Chemistry'
_journal_page_first 1042
_journal_paper_doi 10.1039/C7GC03738D
_journal_volume 20
_journal_year 2018
_chemical_formula_moiety 'Mo12 O40 P, 3(C10 H19 N2)'
_chemical_formula_sum 'C30 H57 Mo12 N6 O40 P'
_chemical_formula_weight 2324.06
_space_group_crystal_system orthorhombic
_space_group_IT_number 61
_space_group_name_Hall '-P 2ac 2ab'
_space_group_name_H-M_alt 'P b c a'
_symmetry_space_group_name_Hall '-P 2ac 2ab'
_symmetry_space_group_name_H-M 'P b c a'
_atom_sites_solution_hydrogens geom
_audit_creation_method SHELXL-2016/6
_audit_update_record
;
2017-12-08 deposited with the CCDC.
2018-01-24 downloaded from the CCDC.
;
_cell_angle_alpha 90
_cell_angle_beta 90
_cell_angle_gamma 90
_cell_formula_units_Z 8
_cell_length_a 22.3846(3)
_cell_length_b 20.9690(4)
_cell_length_c 26.0718(5)
_cell_measurement_reflns_used 9846
_cell_measurement_temperature 193(2)
_cell_measurement_theta_max 30.41
_cell_measurement_theta_min 2.21
_cell_volume 12237.7(4)
_computing_cell_refinement 'Bruker SAINT'
_computing_data_collection 'Bruker APEX2'
_computing_data_reduction 'Bruker SAINT'
_computing_molecular_graphics 'Bruker SHELXTL'
_computing_publication_material 'Bruker SHELXTL'
_computing_structure_refinement 'SHELXL-2016/6 (Sheldrick, 2016)'
_computing_structure_solution 'SHELXS-97 (Sheldrick, 2008)'
_diffrn_ambient_temperature 193(2)
_diffrn_detector_area_resol_mean 8.26
_diffrn_measured_fraction_theta_full 0.999
_diffrn_measured_fraction_theta_max 0.999
_diffrn_measurement_device_type
;
 Bruker-Nonius X8kappa APEX II CCD area detector
;
_diffrn_measurement_method 'phi and omega scans with narrow frames'
_diffrn_radiation_monochromator graphite
_diffrn_radiation_source 'fine-focus sealed tube'
_diffrn_radiation_type MoK\a
_diffrn_radiation_wavelength 0.71073
_diffrn_reflns_av_R_equivalents 0.0347
_diffrn_reflns_av_unetI/netI 0.0147
_diffrn_reflns_Laue_measured_fraction_full 0.999
_diffrn_reflns_Laue_measured_fraction_max 0.999
_diffrn_reflns_limit_h_max 26
_diffrn_reflns_limit_h_min -26
_diffrn_reflns_limit_k_max 18
_diffrn_reflns_limit_k_min -25
_diffrn_reflns_limit_l_max 21
_diffrn_reflns_limit_l_min -31
_diffrn_reflns_number 118207
_diffrn_reflns_point_group_measured_fraction_full 0.999
_diffrn_reflns_point_group_measured_fraction_max 0.999
_diffrn_reflns_theta_full 25.242
_diffrn_reflns_theta_max 25.250
_diffrn_reflns_theta_min 2.206
_exptl_absorpt_coefficient_mu 2.498
_exptl_absorpt_correction_T_max 0.7461
_exptl_absorpt_correction_T_min 0.5587
_exptl_absorpt_correction_type multi-scan
_exptl_absorpt_process_details
;
program SADABS, Bruker (2001).
;
_exptl_crystal_colour green
_exptl_crystal_density_diffrn 2.523
_exptl_crystal_description prism
_exptl_crystal_F_000 8944
_exptl_crystal_size_max 0.400
_exptl_crystal_size_mid 0.300
_exptl_crystal_size_min 0.200
_refine_diff_density_max 2.329
_refine_diff_density_min -1.889
_refine_diff_density_rms 0.139
_refine_ls_extinction_method none
_refine_ls_goodness_of_fit_ref 1.051
_refine_ls_hydrogen_treatment constr
_refine_ls_matrix_type full
_refine_ls_number_parameters 808
_refine_ls_number_reflns 11069
_refine_ls_number_restraints 0
_refine_ls_restrained_S_all 1.051
_refine_ls_R_factor_all 0.0433
_refine_ls_R_factor_gt 0.0352
_refine_ls_shift/su_max 0.002
_refine_ls_shift/su_mean 0.000
_refine_ls_structure_factor_coef Fsqd
_refine_ls_weighting_details 'w=1/[\s^2^(Fo^2^)+(0.0227P)^2^+115.2317P] where P=(Fo^2^+2Fc^2^)/3'
_refine_ls_weighting_scheme calc
_refine_ls_wR_factor_gt 0.0769
_refine_ls_wR_factor_ref 0.0817
_reflns_Friedel_coverage 0.000
_reflns_number_gt 9805
_reflns_number_total 11069
_reflns_threshold_expression 'I > 2\s(I)'
_cod_data_source_file c7gc03738d2.cif
_cod_data_source_block C6mimPMo
_cod_depositor_comments 'Adding full bibliography for 7230013--7230015.cif.'
_cod_database_code 7230015
_shelx_shelxl_version_number 2016/6
_shelx_space_group_comment
; 
The symmetry employed for this shelxl refinement is uniquely defined 
by the following loop, which should always be used as a source of 
symmetry information in preference to the above space-group names. 
They are only intended as comments. 
;
_shelx_estimated_absorpt_t_min 0.435
_shelx_estimated_absorpt_t_max 0.635

loop_
_space_group_symop_operation_xyz
'x, y, z'
'-x+1/2, -y, z+1/2'
'-x, y+1/2, -z+1/2'
'x+1/2, -y+1/2, -z'
'-x, -y, -z'
'x-1/2, y, -z-1/2'
'x, -y-1/2, z-1/2'
'-x-1/2, y-1/2, z'

loop_
_atom_site_label
_atom_site_type_symbol
_atom_site_fract_x
_atom_site_fract_y
_atom_site_fract_z
_atom_site_U_iso_or_equiv
_atom_site_adp_type
_atom_site_occupancy
_atom_site_site_symmetry_order
_atom_site_calc_flag
_atom_site_refinement_flags_posn
_atom_site_refinement_flags_adp
Mo1 Mo 0.47352(2) 0.08054(2) 0.68305(2) 0.02251(10) Uani 1 1 d . .
Mo2 Mo 0.54467(2) 0.23053(2) 0.63665(2) 0.02354(11) Uani 1 1 d . .
Mo3 Mo 0.54292(2) 0.11292(2) 0.79635(2) 0.02571(11) Uani 1 1 d . .
Mo4 Mo 0.55979(2) -0.03361(2) 0.74063(2) 0.02405(11) Uani 1 1 d . .
Mo5 Mo 0.56104(2) 0.08153(2) 0.56254(2) 0.02645(11) Uani 1 1 d . .
Mo6 Mo 0.62770(2) 0.25155(2) 0.74557(2) 0.02765(11) Uani 1 1 d . .
Mo7 Mo 0.69665(2) 0.23713(2) 0.62855(2) 0.02412(11) Uani 1 1 d . .
Mo8 Mo 0.70826(2) 0.11435(2) 0.80179(2) 0.02704(11) Uani 1 1 d . .
Mo9 Mo 0.78950(2) 0.11416(2) 0.69092(2) 0.02612(11) Uani 1 1 d . .
Mo10 Mo 0.72407(2) -0.02341(2) 0.73251(2) 0.02635(11) Uani 1 1 d . .
Mo11 Mo 0.71388(2) 0.07959(2) 0.56708(2) 0.02632(11) Uani 1 1 d . .
Mo12 Mo 0.63447(2) -0.04621(2) 0.61419(2) 0.02475(11) Uani 1 1 d . .
P1 P 0.63112(5) 0.09994(6) 0.68337(5) 0.0149(2) Uani 1 1 d . .
O1 O 0.39956(17) 0.08317(19) 0.67179(16) 0.0300(9) Uani 1 1 d . .
O2 O 0.49614(16) 0.16981(17) 0.66720(14) 0.0239(8) Uani 1 1 d . .
O3 O 0.47506(17) 0.11007(17) 0.75439(14) 0.0246(8) Uani 1 1 d . .
O4 O 0.48454(16) -0.00193(17) 0.70778(14) 0.0240(8) Uani 1 1 d . .
O5 O 0.50519(16) 0.06244(17) 0.61836(14) 0.0238(8) Uani 1 1 d . .
O6 O 0.49575(18) 0.27938(19) 0.60778(17) 0.0347(10) Uani 1 1 d . .
O7 O 0.55658(16) 0.16464(17) 0.58273(13) 0.0244(8) Uani 1 1 d . .
O8 O 0.56100(17) 0.27305(18) 0.69762(15) 0.0268(8) Uani 1 1 d . .
O9 O 0.62015(16) 0.26421(17) 0.60991(14) 0.0243(8) Uani 1 1 d . .
O10 O 0.51322(18) 0.1260(2) 0.85430(15) 0.0335(9) Uani 1 1 d . .
O11 O 0.53957(17) 0.01820(17) 0.79597(14) 0.0250(8) Uani 1 1 d . .
O12 O 0.62767(16) 0.09967(17) 0.81292(14) 0.0251(8) Uani 1 1 d . .
O13 O 0.56612(17) 0.19296(18) 0.77439(14) 0.0263(8) Uani 1 1 d . .
O14 O 0.53614(18) -0.10555(18) 0.75969(16) 0.0329(9) Uani 1 1 d . .
O15 O 0.64049(16) -0.03515(17) 0.75445(14) 0.0239(8) Uani 1 1 d . .
O16 O 0.58249(16) -0.05125(17) 0.66921(14) 0.0239(8) Uani 1 1 d . .
O17 O 0.51522(18) 0.0770(2) 0.51159(14) 0.0341(10) Uani 1 1 d . .
O18 O 0.63603(16) 0.08724(18) 0.53136(14) 0.0256(8) Uani 1 1 d . .
O19 O 0.57987(16) -0.01222(17) 0.56894(14) 0.0245(8) Uani 1 1 d . .
O20 O 0.6220(2) 0.31360(19) 0.78639(16) 0.0381(10) Uani 1 1 d . .
O21 O 0.67891(17) 0.28148(18) 0.69583(14) 0.0268(8) Uani 1 1 d . .
O22 O 0.68218(17) 0.19858(17) 0.77663(14) 0.0265(8) Uani 1 1 d . .
O23 O 0.73914(17) 0.29491(18) 0.60278(16) 0.0311(9) Uani 1 1 d . .
O24 O 0.75329(16) 0.18971(17) 0.66927(14) 0.0245(8) Uani 1 1 d . .
O25 O 0.70039(16) 0.17143(17) 0.58186(14) 0.0245(8) Uani 1 1 d . .
O26 O 0.73456(19) 0.1325(2) 0.86037(15) 0.0369(10) Uani 1 1 d . .
O27 O 0.77998(16) 0.13317(17) 0.76026(14) 0.0257(8) Uani 1 1 d . .
O28 O 0.72799(16) 0.02908(18) 0.79623(14) 0.0267(8) Uani 1 1 d . .
O29 O 0.86252(17) 0.1277(2) 0.68109(16) 0.0344(10) Uani 1 1 d . .
O30 O 0.78971(16) 0.02377(17) 0.70967(15) 0.0261(8) Uani 1 1 d . .
O31 O 0.76420(16) 0.08177(17) 0.62272(14) 0.0246(8) Uani 1 1 d . .
O32 O 0.75696(19) -0.09028(19) 0.75444(17) 0.0366(10) Uani 1 1 d . .
O33 O 0.69784(16) -0.04463(18) 0.66805(14) 0.0249(8) Uani 1 1 d . .
O34 O 0.76035(19) 0.0818(2) 0.51668(15) 0.0366(10) Uani 1 1 d . .
O35 O 0.69815(16) -0.00777(17) 0.57204(14) 0.0243(8) Uani 1 1 d . .
O36 O 0.6384(2) -0.12249(19) 0.59479(16) 0.0342(9) Uani 1 1 d . .
O37 O 0.57618(15) 0.07575(16) 0.71254(13) 0.0199(7) Uani 1 1 d . .
O38 O 0.63402(15) 0.06792(16) 0.63041(13) 0.0197(7) Uani 1 1 d . .
O39 O 0.62661(15) 0.17250(16) 0.67650(13) 0.0190(7) Uani 1 1 d . .
O40 O 0.68757(15) 0.08352(16) 0.71366(13) 0.0206(7) Uani 1 1 d . .
N1 N 0.3452(2) 0.0154(2) 0.57803(18) 0.0302(11) Uani 1 1 d . .
N2 N 0.4031(2) -0.0595(2) 0.60574(19) 0.0317(11) Uani 1 1 d . .
C1 C 0.3976(2) -0.0131(3) 0.5714(2) 0.0284(12) Uani 1 1 d . .
H1 H 0.426441 -0.002196 0.546175 0.034 Uiso 1 1 calc R U
C2 C 0.3522(3) -0.0609(3) 0.6355(3) 0.0410(15) Uani 1 1 d . .
H2 H 0.344117 -0.089451 0.662987 0.049 Uiso 1 1 calc R U
C3 C 0.3164(3) -0.0143(3) 0.6183(2) 0.0393(15) Uani 1 1 d . .
H3 H 0.278137 -0.003689 0.631457 0.047 Uiso 1 1 calc R U
C4 C 0.3220(3) 0.0695(3) 0.5485(2) 0.0348(14) Uani 1 1 d . .
H4A H 0.286246 0.086645 0.566109 0.042 Uiso 1 1 calc R U
H4B H 0.309327 0.054176 0.514264 0.042 Uiso 1 1 calc R U
C5 C 0.3665(3) 0.1221(3) 0.5418(3) 0.0414(15) Uani 1 1 d . .
H5A H 0.400320 0.106595 0.520776 0.050 Uiso 1 1 calc R U
H5B H 0.382284 0.134816 0.575738 0.050 Uiso 1 1 calc R U
C6 C 0.3381(3) 0.1799(3) 0.5157(2) 0.0386(15) Uani 1 1 d . .
H6A H 0.316929 0.165575 0.484445 0.046 Uiso 1 1 calc R U
H6B H 0.308115 0.198771 0.539149 0.046 Uiso 1 1 calc R U
C7 C 0.3830(3) 0.2307(3) 0.5011(3) 0.0475(17) Uani 1 1 d . .
H7A H 0.415757 0.210792 0.481278 0.057 Uiso 1 1 calc R U
H7B H 0.400454 0.249069 0.532717 0.057 Uiso 1 1 calc R U
C8 C 0.3555(4) 0.2839(4) 0.4695(3) 0.058(2) Uani 1 1 d . .
H8A H 0.338479 0.265238 0.437816 0.069 Uiso 1 1 calc R U
H8B H 0.322169 0.302888 0.489219 0.069 Uiso 1 1 calc R U
C9 C 0.3979(5) 0.3355(4) 0.4550(4) 0.076(3) Uani 1 1 d . .
H9A H 0.410710 0.358377 0.485849 0.114 Uiso 1 1 calc R U
H9B H 0.378148 0.365224 0.431482 0.114 Uiso 1 1 calc R U
H9C H 0.432877 0.316798 0.438025 0.114 Uiso 1 1 calc R U
C10 C 0.4551(3) -0.1008(3) 0.6115(3) 0.0383(14) Uani 1 1 d . .
H10A H 0.449558 -0.139421 0.590905 0.057 Uiso 1 1 calc R U
H10B H 0.459777 -0.112519 0.647673 0.057 Uiso 1 1 calc R U
H10C H 0.490937 -0.078181 0.599827 0.057 Uiso 1 1 calc R U
N3 N 0.3650(2) 0.2574(2) 0.72346(19) 0.0305(11) Uani 1 1 d . .
N4 N 0.4079(2) 0.2743(2) 0.79651(19) 0.0307(11) Uani 1 1 d . .
C11 C 0.4161(3) 0.2542(3) 0.7489(2) 0.0313(13) Uani 1 1 d . .
H11 H 0.452978 0.239715 0.735185 0.038 Uiso 1 1 calc R U
C12 C 0.3493(3) 0.2912(3) 0.8017(2) 0.0350(14) Uani 1 1 d . .
H12 H 0.331054 0.307619 0.831860 0.042 Uiso 1 1 calc R U
C13 C 0.3221(3) 0.2807(3) 0.7569(2) 0.0355(14) Uani 1 1 d . .
H13 H 0.281091 0.287832 0.749361 0.043 Uiso 1 1 calc R U
C14 C 0.3550(3) 0.2388(3) 0.6700(2) 0.0359(14) Uani 1 1 d . .
H14A H 0.332534 0.198128 0.669185 0.043 Uiso 1 1 calc R U
H14B H 0.394076 0.231526 0.653157 0.043 Uiso 1 1 calc R U
C15 C 0.3210(3) 0.2885(3) 0.6408(3) 0.0467(17) Uani 1 1 d . .
H15A H 0.282593 0.297096 0.658325 0.056 Uiso 1 1 calc R U
H15B H 0.312157 0.272604 0.605921 0.056 Uiso 1 1 calc R U
C16 C 0.3586(4) 0.3529(4) 0.6370(3) 0.056(2) Uani 1 1 d . .
H16A H 0.363085 0.371563 0.671700 0.067 Uiso 1 1 calc R U
H16B H 0.399079 0.343203 0.623778 0.067 Uiso 1 1 calc R U
C17 C 0.3301(4) 0.3992(4) 0.6035(4) 0.073(3) Uani 1 1 d . .
H17A H 0.288525 0.406369 0.615166 0.087 Uiso 1 1 calc R U
H17B H 0.328446 0.381842 0.568199 0.087 Uiso 1 1 calc R U
C18 C 0.3629(4) 0.4622(4) 0.6028(3) 0.068(2) Uani 1 1 d . .
H18A H 0.363153 0.479120 0.638247 0.082 Uiso 1 1 calc R U
H18B H 0.339416 0.492302 0.581639 0.082 Uiso 1 1 calc R U
C19 C 0.4269(5) 0.4632(5) 0.5832(4) 0.078(3) Uani 1 1 d . .
H19A H 0.452494 0.439025 0.606683 0.117 Uiso 1 1 calc R U
H19B H 0.440970 0.507353 0.581192 0.117 Uiso 1 1 calc R U
H19C H 0.428427 0.443760 0.549010 0.117 Uiso 1 1 calc R U
C20 C 0.4541(3) 0.2768(3) 0.8359(3) 0.0471(17) Uani 1 1 d . .
H20A H 0.453531 0.237137 0.855799 0.071 Uiso 1 1 calc R U
H20B H 0.446438 0.312986 0.858829 0.071 Uiso 1 1 calc R U
H20C H 0.493249 0.281995 0.819699 0.071 Uiso 1 1 calc R U
N5 N 0.1473(3) 0.0544(3) 0.4290(2) 0.0461(14) Uani 1 1 d . .
N6 N 0.1131(2) 0.0495(3) 0.3520(2) 0.0412(13) Uani 1 1 d . .
C21 C 0.1517(3) 0.0783(3) 0.3823(3) 0.0401(15) Uani 1 1 d . .
H21 H 0.178407 0.111116 0.372098 0.048 Uiso 1 1 calc R U
C22 C 0.0844(4) 0.0035(5) 0.3801(4) 0.076(3) Uani 1 1 d . .
H22 H 0.054945 -0.025412 0.367892 0.092 Uiso 1 1 calc R U
C23 C 0.1056(5) 0.0072(4) 0.4278(4) 0.075(3) Uani 1 1 d . .
H23 H 0.093695 -0.018579 0.455970 0.090 Uiso 1 1 calc R U
C24 C 0.1804(4) 0.0765(4) 0.4746(3) 0.056(2) Uani 1 1 d . .
H24A H 0.212518 0.105528 0.462966 0.067 Uiso 1 1 calc R U
H24B H 0.199770 0.039057 0.490641 0.067 Uiso 1 1 calc R U
C25 C 0.1439(5) 0.1108(5) 0.5155(4) 0.077(3) Uani 1 1 d . .
H25A H 0.111916 0.081972 0.527790 0.093 Uiso 1 1 calc R U
H25B H 0.170144 0.120581 0.545073 0.093 Uiso 1 1 calc R U
C26 C 0.1174(5) 0.1686(6) 0.4978(4) 0.088(3) Uani 1 1 d . .
H26A H 0.089066 0.158259 0.469834 0.106 Uiso 1 1 calc R U
H26B H 0.149169 0.195900 0.483024 0.106 Uiso 1 1 calc R U
C27 C 0.0837(6) 0.2073(6) 0.5394(5) 0.098(4) Uani 1 1 d . .
H27A H 0.064503 0.244283 0.522496 0.118 Uiso 1 1 calc R U
H27B H 0.051426 0.180101 0.553285 0.118 Uiso 1 1 calc R U
C28 C 0.1181(6) 0.2307(7) 0.5817(5) 0.109(5) Uani 1 1 d . .
H28A H 0.139328 0.194418 0.597723 0.130 Uiso 1 1 calc R U
H28B H 0.090481 0.248619 0.607604 0.130 Uiso 1 1 calc R U
C29 C 0.1664(6) 0.2846(7) 0.5664(6) 0.134(6) Uani 1 1 d . .
H29A H 0.196943 0.265940 0.544036 0.201 Uiso 1 1 calc R U
H29B H 0.185358 0.301200 0.597558 0.201 Uiso 1 1 calc R U
H29C H 0.146288 0.319533 0.548313 0.201 Uiso 1 1 calc R U
C30 C 0.1026(3) 0.0648(4) 0.2979(3) 0.0538(19) Uani 1 1 d . .
H30A H 0.066845 0.091432 0.294863 0.081 Uiso 1 1 calc R U
H30B H 0.096820 0.025207 0.278481 0.081 Uiso 1 1 calc R U
H30C H 0.137156 0.087827 0.284133 0.081 Uiso 1 1 calc R U

loop_
_atom_site_aniso_label
_atom_site_aniso_U_11
_atom_site_aniso_U_22
_atom_site_aniso_U_33
_atom_site_aniso_U_23
_atom_site_aniso_U_13
_atom_site_aniso_U_12
Mo1 0.0161(2) 0.0281(2) 0.0233(2) 0.00334(18) -0.00068(17) -0.00189(18)
Mo2 0.0178(2) 0.0202(2) 0.0327(3) 0.00554(19) -0.00278(19) 0.00185(18)
Mo3 0.0289(3) 0.0293(3) 0.0190(2) -0.00551(19) 0.00656(19) -0.0037(2)
Mo4 0.0258(2) 0.0175(2) 0.0288(2) 0.00327(18) 0.00766(19) 0.00018(18)
Mo5 0.0237(2) 0.0374(3) 0.0182(2) -0.0062(2) -0.00480(18) 0.0069(2)
Mo6 0.0440(3) 0.0170(2) 0.0219(2) -0.00338(18) 0.0007(2) 0.0018(2)
Mo7 0.0203(2) 0.0193(2) 0.0328(3) 0.00490(19) 0.00267(19) -0.00163(18)
Mo8 0.0263(2) 0.0345(3) 0.0203(2) -0.0058(2) -0.00767(19) 0.0055(2)
Mo9 0.0160(2) 0.0290(3) 0.0333(3) 0.0056(2) -0.00256(19) 0.00057(19)
Mo10 0.0251(2) 0.0194(2) 0.0345(3) 0.00301(19) -0.0095(2) 0.00261(19)
Mo11 0.0243(2) 0.0330(3) 0.0217(2) -0.00613(19) 0.00762(19) -0.0068(2)
Mo12 0.0350(3) 0.0183(2) 0.0209(2) -0.00414(18) 0.00343(19) 0.00092(19)
P1 0.0157(6) 0.0150(6) 0.0141(6) -0.0005(5) 0.0001(5) 0.0001(5)
O1 0.0195(19) 0.031(2) 0.040(2) 0.0014(18) 0.0014(17) -0.0020(16)
O2 0.0226(19) 0.0250(19) 0.0241(19) -0.0030(15) 0.0039(15) -0.0010(16)
O3 0.027(2) 0.0251(19) 0.0215(18) -0.0025(15) 0.0045(15) 0.0027(16)
O4 0.027(2) 0.0217(18) 0.0235(18) -0.0017(15) 0.0026(15) -0.0004(16)
O5 0.0233(19) 0.0254(19) 0.0226(18) -0.0016(15) -0.0015(15) -0.0017(16)
O6 0.027(2) 0.032(2) 0.045(2) 0.0109(19) -0.0027(18) 0.0053(18)
O7 0.0263(19) 0.0262(19) 0.0207(18) 0.0022(15) 0.0008(15) 0.0000(16)
O8 0.026(2) 0.0249(19) 0.030(2) 0.0012(16) 0.0047(16) 0.0036(16)
O9 0.0235(19) 0.0241(19) 0.0252(19) 0.0055(15) 0.0009(15) 0.0007(15)
O10 0.035(2) 0.042(2) 0.024(2) -0.0066(18) 0.0059(17) -0.0050(19)
O11 0.030(2) 0.0235(19) 0.0218(18) 0.0014(15) 0.0021(15) 0.0007(16)
O12 0.027(2) 0.0242(19) 0.0238(19) 0.0032(15) -0.0005(15) 0.0019(16)
O13 0.026(2) 0.025(2) 0.0273(19) -0.0010(16) 0.0021(16) 0.0032(16)
O14 0.033(2) 0.024(2) 0.042(2) 0.0073(18) 0.0084(19) -0.0015(17)
O15 0.0251(19) 0.0263(19) 0.0204(18) 0.0003(15) 0.0009(15) 0.0003(16)
O16 0.0217(19) 0.0262(19) 0.0236(19) -0.0031(15) -0.0005(15) -0.0007(16)
O17 0.033(2) 0.050(3) 0.0196(19) -0.0086(18) -0.0062(16) 0.006(2)
O18 0.027(2) 0.030(2) 0.0207(18) 0.0010(16) -0.0009(15) 0.0005(16)
O19 0.0255(19) 0.0246(19) 0.0235(19) -0.0057(15) -0.0004(15) -0.0017(16)
O20 0.061(3) 0.023(2) 0.030(2) -0.0043(17) 0.001(2) 0.004(2)
O21 0.027(2) 0.0246(19) 0.029(2) -0.0010(16) -0.0037(16) -0.0038(16)
O22 0.029(2) 0.0233(19) 0.027(2) 0.0007(16) -0.0013(16) -0.0024(16)
O23 0.025(2) 0.025(2) 0.043(2) 0.0069(18) 0.0049(18) -0.0017(16)
O24 0.0232(19) 0.0256(19) 0.0247(18) -0.0021(15) -0.0024(16) -0.0031(16)
O25 0.0251(19) 0.0237(19) 0.0247(19) 0.0030(15) -0.0018(15) -0.0002(16)
O26 0.039(2) 0.045(3) 0.027(2) -0.0054(19) -0.0111(18) 0.005(2)
O27 0.0232(19) 0.0237(19) 0.030(2) 0.0012(16) -0.0040(16) -0.0028(16)
O28 0.025(2) 0.030(2) 0.0259(19) 0.0000(16) -0.0044(16) -0.0004(16)
O29 0.0164(19) 0.043(2) 0.044(2) 0.005(2) -0.0014(17) -0.0031(17)
O30 0.0232(19) 0.0205(19) 0.034(2) -0.0012(16) -0.0016(16) 0.0021(15)
O31 0.0218(19) 0.0245(19) 0.0274(19) -0.0030(16) 0.0002(15) 0.0023(16)
O32 0.037(2) 0.025(2) 0.048(3) 0.0082(19) -0.010(2) 0.0048(18)
O33 0.0196(18) 0.027(2) 0.028(2) -0.0016(16) 0.0019(15) 0.0018(16)
O34 0.036(2) 0.044(3) 0.029(2) -0.0044(19) 0.0113(18) -0.007(2)
O35 0.0215(19) 0.0264(19) 0.0249(19) -0.0027(15) 0.0020(15) 0.0004(15)
O36 0.048(3) 0.024(2) 0.031(2) -0.0058(17) 0.0036(19) 0.0011(18)
O37 0.0206(18) 0.0192(18) 0.0199(17) -0.0023(14) 0.0022(14) -0.0001(14)
O38 0.0192(18) 0.0207(18) 0.0192(17) -0.0021(14) 0.0014(14) 0.0008(14)
O39 0.0191(17) 0.0163(17) 0.0214(18) 0.0014(14) -0.0004(14) 0.0008(14)
O40 0.0203(18) 0.0219(18) 0.0196(17) -0.0024(14) -0.0025(14) 0.0015(15)
N1 0.026(2) 0.037(3) 0.027(2) -0.012(2) 0.001(2) -0.005(2)
N2 0.031(3) 0.034(3) 0.030(3) -0.004(2) 0.001(2) -0.008(2)
C1 0.023(3) 0.037(3) 0.025(3) -0.007(2) 0.002(2) -0.003(2)
C2 0.042(4) 0.038(4) 0.043(4) 0.000(3) 0.012(3) -0.008(3)
C3 0.036(3) 0.041(4) 0.042(4) -0.014(3) 0.013(3) -0.009(3)
C4 0.031(3) 0.044(4) 0.029(3) -0.006(3) -0.002(2) 0.012(3)
C5 0.040(4) 0.048(4) 0.036(3) 0.002(3) -0.008(3) 0.005(3)
C6 0.040(4) 0.041(4) 0.035(3) -0.005(3) -0.003(3) 0.008(3)
C7 0.049(4) 0.046(4) 0.047(4) -0.004(3) -0.004(3) 0.009(3)
C8 0.067(5) 0.048(4) 0.058(5) 0.006(4) -0.006(4) 0.004(4)
C9 0.105(8) 0.055(5) 0.067(6) 0.005(4) 0.003(5) -0.008(5)
C10 0.035(3) 0.034(3) 0.045(4) 0.000(3) -0.007(3) 0.000(3)
N3 0.031(3) 0.025(2) 0.036(3) -0.001(2) 0.012(2) -0.002(2)
N4 0.033(3) 0.019(2) 0.040(3) -0.004(2) 0.008(2) -0.002(2)
C11 0.029(3) 0.027(3) 0.038(3) -0.003(3) 0.009(3) 0.004(2)
C12 0.037(3) 0.028(3) 0.041(3) -0.005(3) 0.017(3) -0.003(3)
C13 0.025(3) 0.035(3) 0.047(4) -0.005(3) 0.013(3) -0.002(3)
C14 0.036(3) 0.034(3) 0.038(3) -0.011(3) 0.008(3) -0.005(3)
C15 0.058(5) 0.043(4) 0.039(4) -0.009(3) -0.003(3) 0.010(3)
C16 0.061(5) 0.048(4) 0.060(5) -0.018(4) -0.019(4) 0.010(4)
C17 0.069(6) 0.068(6) 0.081(6) 0.004(5) -0.011(5) 0.009(5)
C18 0.093(7) 0.064(5) 0.048(5) 0.010(4) 0.001(5) -0.014(5)
C19 0.107(8) 0.065(6) 0.063(6) 0.001(5) 0.007(5) -0.021(6)
C20 0.046(4) 0.047(4) 0.048(4) -0.010(3) 0.000(3) 0.010(3)
N5 0.042(3) 0.034(3) 0.062(4) 0.003(3) 0.001(3) 0.000(3)
N6 0.028(3) 0.034(3) 0.061(4) -0.003(3) -0.006(3) 0.000(2)
C21 0.029(3) 0.029(3) 0.062(4) -0.001(3) -0.001(3) -0.002(3)
C22 0.065(6) 0.067(6) 0.097(7) -0.002(5) 0.007(5) -0.041(5)
C23 0.092(7) 0.064(6) 0.070(6) 0.005(5) 0.006(5) -0.039(5)
C24 0.055(5) 0.055(5) 0.057(5) -0.015(4) 0.001(4) 0.003(4)
C25 0.073(6) 0.077(7) 0.082(7) -0.001(5) 0.014(5) 0.012(5)
C26 0.084(7) 0.124(10) 0.056(6) 0.021(6) -0.002(5) 0.017(7)
C27 0.119(10) 0.086(8) 0.090(8) 0.001(6) 0.037(8) 0.029(7)
C28 0.123(11) 0.130(11) 0.073(7) 0.026(8) -0.001(7) 0.060(9)
C29 0.102(10) 0.137(12) 0.163(14) -0.074(11) -0.014(10) 0.050(9)
C30 0.034(4) 0.053(4) 0.074(5) -0.004(4) -0.011(4) 0.012(3)

loop_
_atom_type_symbol
_atom_type_description
_atom_type_scat_dispersion_real
_atom_type_scat_dispersion_imag
_atom_type_scat_source
C C 0.0033 0.0016 'International Tables Vol C Tables 4.2.6.8 and 6.1.1.4'
H H 0.0000 0.0000 'International Tables Vol C Tables 4.2.6.8 and 6.1.1.4'
N N 0.0061 0.0033 'International Tables Vol C Tables 4.2.6.8 and 6.1.1.4'
O O 0.0106 0.0060 'International Tables Vol C Tables 4.2.6.8 and 6.1.1.4'
P P 0.1023 0.0942 'International Tables Vol C Tables 4.2.6.8 and 6.1.1.4'
Mo Mo -1.6832 0.6857 'International Tables Vol C Tables 4.2.6.8 and 6.1.1.4'

loop_
_geom_angle_atom_site_label_1
_geom_angle_atom_site_label_2
_geom_angle_atom_site_label_3
_geom_angle
O1 Mo1 O4 102.79(18)
O1 Mo1 O5 102.87(18)
O4 Mo1 O5 94.22(16)
O1 Mo1 O3 99.93(18)
O4 Mo1 O3 87.85(15)
O5 Mo1 O3 156.03(16)
O1 Mo1 O2 100.60(17)
O4 Mo1 O2 156.22(16)
O5 Mo1 O2 84.66(15)
O3 Mo1 O2 83.97(15)
O1 Mo1 O37 171.54(16)
O4 Mo1 O37 74.11(14)
O5 Mo1 O37 85.31(14)
O3 Mo1 O37 72.28(13)
O2 Mo1 O37 82.13(13)
O6 Mo2 O2 103.28(18)
O6 Mo2 O8 102.66(19)
O2 Mo2 O8 94.43(16)
O6 Mo2 O9 100.55(18)
O2 Mo2 O9 154.94(15)
O8 Mo2 O9 87.81(16)
O6 Mo2 O7 101.21(19)
O2 Mo2 O7 84.56(15)
O8 Mo2 O7 155.68(16)
O9 Mo2 O7 83.30(15)
O6 Mo2 O39 171.32(16)
O2 Mo2 O39 85.12(14)
O8 Mo2 O39 74.13(14)
O9 Mo2 O39 71.47(13)
O7 Mo2 O39 81.57(13)
O10 Mo3 O13 104.05(19)
O10 Mo3 O3 102.15(18)
O13 Mo3 O3 94.36(16)
O10 Mo3 O12 102.02(18)
O13 Mo3 O12 85.71(16)
O3 Mo3 O12 155.06(15)
O10 Mo3 O11 98.81(18)
O13 Mo3 O11 156.44(16)
O3 Mo3 O11 86.25(16)
O12 Mo3 O11 84.04(15)
O10 Mo3 O37 169.61(17)
O13 Mo3 O37 85.80(14)
O3 Mo3 O37 73.37(13)
O12 Mo3 O37 81.77(14)
O11 Mo3 O37 71.78(13)
O14 Mo4 O15 103.66(18)
O14 Mo4 O11 102.64(18)
O15 Mo4 O11 95.57(16)
O14 Mo4 O16 101.16(18)
O15 Mo4 O16 85.90(15)
O11 Mo4 O16 155.08(16)
O14 Mo4 O4 99.20(18)
O15 Mo4 O4 156.06(15)
O11 Mo4 O4 86.18(15)
O16 Mo4 O4 82.80(15)
O14 Mo4 O37 170.22(16)
O15 Mo4 O37 85.84(14)
O11 Mo4 O37 73.75(14)
O16 Mo4 O37 81.56(13)
O4 Mo4 O37 71.69(13)
O17 Mo5 O7 104.40(19)
O17 Mo5 O18 102.00(18)
O7 Mo5 O18 96.51(16)
O17 Mo5 O5 100.72(18)
O7 Mo5 O5 86.90(15)
O18 Mo5 O5 155.36(15)
O17 Mo5 O19 97.92(18)
O7 Mo5 O19 156.78(15)
O18 Mo5 O19 84.88(16)
O5 Mo5 O19 82.70(15)
O17 Mo5 O38 168.81(17)
O7 Mo5 O38 86.48(14)
O18 Mo5 O38 73.73(13)
O5 Mo5 O38 82.17(13)
O19 Mo5 O38 71.60(13)
O20 Mo6 O22 103.82(19)
O20 Mo6 O21 103.23(19)
O22 Mo6 O21 95.92(17)
O20 Mo6 O13 100.67(19)
O22 Mo6 O13 85.43(16)
O21 Mo6 O13 154.97(16)
O20 Mo6 O8 99.43(19)
O22 Mo6 O8 155.19(16)
O21 Mo6 O8 86.99(16)
O13 Mo6 O8 81.85(15)
O20 Mo6 O39 170.52(17)
O22 Mo6 O39 85.50(14)
O21 Mo6 O39 73.67(14)
O13 Mo6 O39 81.55(13)
O8 Mo6 O39 71.65(13)
O23 Mo7 O25 104.44(18)
O23 Mo7 O9 101.28(17)
O25 Mo7 O9 95.57(16)
O23 Mo7 O24 102.69(17)
O25 Mo7 O24 87.03(15)
O9 Mo7 O24 154.41(15)
O23 Mo7 O21 97.26(18)
O25 Mo7 O21 157.80(16)
O9 Mo7 O21 84.61(16)
O24 Mo7 O21 83.63(15)
O23 Mo7 O39 167.66(16)
O25 Mo7 O39 87.25(14)
O9 Mo7 O39 73.19(13)
O24 Mo7 O39 81.54(13)
O21 Mo7 O39 71.50(13)
O26 Mo8 O28 101.94(19)
O26 Mo8 O12 103.68(19)
O28 Mo8 O12 94.83(16)
O26 Mo8 O22 101.72(19)
O28 Mo8 O22 155.67(16)
O12 Mo8 O22 84.99(16)
O26 Mo8 O27 99.69(19)
O28 Mo8 O27 87.48(16)
O12 Mo8 O27 155.48(16)
O22 Mo8 O27 83.07(15)
O26 Mo8 O40 170.34(17)
O28 Mo8 O40 73.38(14)
O12 Mo8 O40 85.31(14)
O22 Mo8 O40 82.37(14)
O27 Mo8 O40 71.94(13)
O29 Mo9 O27 102.90(19)
O29 Mo9 O24 103.46(19)
O27 Mo9 O24 93.57(16)
O29 Mo9 O30 101.52(18)
O27 Mo9 O30 88.00(16)
O24 Mo9 O30 153.93(16)
O29 Mo9 O31 101.46(18)
O27 Mo9 O31 155.40(16)
O24 Mo9 O31 84.01(15)
O30 Mo9 O31 83.86(15)
O29 Mo9 O40 172.22(17)
O27 Mo9 O40 73.39(14)
O24 Mo9 O40 83.75(14)
O30 Mo9 O40 71.77(14)
O31 Mo9 O40 82.01(13)
O32 Mo10 O33 104.42(19)
O32 Mo10 O30 101.85(19)
O33 Mo10 O30 95.06(17)
O32 Mo10 O15 102.26(19)
O33 Mo10 O15 86.09(15)
O30 Mo10 O15 154.76(15)
O32 Mo10 O28 99.06(19)
O33 Mo10 O28 155.59(16)
O30 Mo10 O28 86.48(16)
O15 Mo10 O28 82.48(15)
O32 Mo10 O40 168.95(17)
O33 Mo10 O40 86.05(14)
O30 Mo10 O40 73.27(14)
O15 Mo10 O40 81.67(14)
O28 Mo10 O40 71.03(13)
O34 Mo11 O31 103.76(19)
O34 Mo11 O35 101.39(19)
O31 Mo11 O35 94.89(16)
O34 Mo11 O18 100.07(18)
O31 Mo11 O18 155.22(15)
O35 Mo11 O18 86.92(16)
O34 Mo11 O25 102.71(18)
O31 Mo11 O25 85.18(15)
O35 Mo11 O25 155.16(15)
O18 Mo11 O25 83.05(15)
O34 Mo11 O38 170.16(17)
O31 Mo11 O38 85.28(14)
O35 Mo11 O38 73.60(14)
O18 Mo11 O38 71.50(13)
O25 Mo11 O38 81.66(13)
O36 Mo12 O19 102.15(19)
O36 Mo12 O16 102.25(18)
O19 Mo12 O16 95.82(16)
O36 Mo12 O35 100.56(18)
O19 Mo12 O35 87.97(16)
O16 Mo12 O35 155.51(15)
O36 Mo12 O33 100.96(18)
O19 Mo12 O33 156.28(16)
O16 Mo12 O33 84.41(15)
O35 Mo12 O33 82.62(15)
O36 Mo12 O38 171.97(16)
O19 Mo12 O38 74.20(14)
O16 Mo12 O38 85.34(14)
O35 Mo12 O38 72.39(13)
O33 Mo12 O38 82.20(13)
O40 P1 O37 109.4(2)
O40 P1 O39 109.7(2)
O37 P1 O39 109.46(19)
O40 P1 O38 109.32(19)
O37 P1 O38 109.58(19)
O39 P1 O38 109.3(2)
Mo2 O2 Mo1 152.6(2)
Mo3 O3 Mo1 125.34(19)
Mo1 O4 Mo4 124.58(19)
Mo1 O5 Mo5 150.6(2)
Mo5 O7 Mo2 151.1(2)
Mo2 O8 Mo6 124.99(19)
Mo7 O9 Mo2 126.03(19)
Mo4 O11 Mo3 125.29(19)
Mo8 O12 Mo3 151.9(2)
Mo3 O13 Mo6 150.6(2)
Mo4 O15 Mo10 150.6(2)
Mo12 O16 Mo4 152.4(2)
Mo5 O18 Mo11 125.45(19)
Mo12 O19 Mo5 124.64(19)
Mo6 O21 Mo7 125.15(19)
Mo6 O22 Mo8 152.2(2)
Mo9 O24 Mo7 152.7(2)
Mo7 O25 Mo11 149.4(2)
Mo9 O27 Mo8 125.58(19)
Mo8 O28 Mo10 126.1(2)
Mo10 O30 Mo9 126.18(19)
Mo11 O31 Mo9 152.9(2)
Mo10 O33 Mo12 151.1(2)
Mo11 O35 Mo12 125.10(19)
P1 O37 Mo1 126.11(19)
P1 O37 Mo4 125.59(19)
Mo1 O37 Mo4 89.51(11)
P1 O37 Mo3 125.77(19)
Mo1 O37 Mo3 88.94(11)
Mo4 O37 Mo3 89.17(11)
P1 O38 Mo5 125.16(19)
P1 O38 Mo12 125.93(19)
Mo5 O38 Mo12 89.53(11)
P1 O38 Mo11 126.41(19)
Mo5 O38 Mo11 89.32(11)
Mo12 O38 Mo11 88.74(11)
P1 O39 Mo7 124.93(19)
P1 O39 Mo2 126.50(19)
Mo7 O39 Mo2 89.30(11)
P1 O39 Mo6 125.78(19)
Mo7 O39 Mo6 89.67(11)
Mo2 O39 Mo6 89.03(11)
P1 O40 Mo8 125.85(19)
P1 O40 Mo10 126.04(19)
Mo8 O40 Mo10 89.43(11)
P1 O40 Mo9 126.0(2)
Mo8 O40 Mo9 88.94(11)
Mo10 O40 Mo9 88.73(11)
C1 N1 C3 107.9(5)
C1 N1 C4 126.5(5)
C3 N1 C4 125.7(5)
C1 N2 C2 108.6(5)
C1 N2 C10 125.4(5)
C2 N2 C10 126.0(5)
N2 C1 N1 109.0(5)
N2 C1 H1 125.5
N1 C1 H1 125.5
C3 C2 N2 106.8(6)
C3 C2 H2 126.6
N2 C2 H2 126.6
C2 C3 N1 107.8(6)
C2 C3 H3 126.1
N1 C3 H3 126.1
N1 C4 C5 113.3(5)
N1 C4 H4A 108.9
C5 C4 H4A 108.9
N1 C4 H4B 108.9
C5 C4 H4B 108.9
H4A C4 H4B 107.7
C4 C5 C6 111.1(5)
C4 C5 H5A 109.4
C6 C5 H5A 109.4
C4 C5 H5B 109.4
C6 C5 H5B 109.4
H5A C5 H5B 108.0
C7 C6 C5 113.3(6)
C7 C6 H6A 108.9
C5 C6 H6A 108.9
C7 C6 H6B 108.9
C5 C6 H6B 108.9
H6A C6 H6B 107.7
C6 C7 C8 112.6(6)
C6 C7 H7A 109.1
C8 C7 H7A 109.1
C6 C7 H7B 109.1
C8 C7 H7B 109.1
H7A C7 H7B 107.8
C9 C8 C7 114.4(7)
C9 C8 H8A 108.7
C7 C8 H8A 108.7
C9 C8 H8B 108.7
C7 C8 H8B 108.7
H8A C8 H8B 107.6
C8 C9 H9A 109.5
C8 C9 H9B 109.5
H9A C9 H9B 109.5
C8 C9 H9C 109.5
H9A C9 H9C 109.5
H9B C9 H9C 109.5
N2 C10 H10A 109.5
N2 C10 H10B 109.5
H10A C10 H10B 109.5
N2 C10 H10C 109.5
H10A C10 H10C 109.5
H10B C10 H10C 109.5
C11 N3 C13 107.5(5)
C11 N3 C14 126.6(5)
C13 N3 C14 125.9(5)
C11 N4 C12 108.0(5)
C11 N4 C20 125.0(5)
C12 N4 C20 127.0(5)
N4 C11 N3 109.6(5)
N4 C11 H11 125.2
N3 C11 H11 125.2
C13 C12 N4 108.0(5)
C13 C12 H12 126.0
N4 C12 H12 126.0
C12 C13 N3 107.0(5)
C12 C13 H13 126.5
N3 C13 H13 126.5
N3 C14 C15 112.0(5)
N3 C14 H14A 109.2
C15 C14 H14A 109.2
N3 C14 H14B 109.2
C15 C14 H14B 109.2
H14A C14 H14B 107.9
C14 C15 C16 110.7(6)
C14 C15 H15A 109.5
C16 C15 H15A 109.5
C14 C15 H15B 109.5
C16 C15 H15B 109.5
H15A C15 H15B 108.1
C17 C16 C15 111.8(7)
C17 C16 H16A 109.3
C15 C16 H16A 109.3
C17 C16 H16B 109.3
C15 C16 H16B 109.3
H16A C16 H16B 107.9
C16 C17 C18 112.1(8)
C16 C17 H17A 109.2
C18 C17 H17A 109.2
C16 C17 H17B 109.2
C18 C17 H17B 109.2
H17A C17 H17B 107.9
C17 C18 C19 118.3(8)
C17 C18 H18A 107.7
C19 C18 H18A 107.7
C17 C18 H18B 107.7
C19 C18 H18B 107.7
H18A C18 H18B 107.1
C18 C19 H19A 109.5
C18 C19 H19B 109.5
H19A C19 H19B 109.5
C18 C19 H19C 109.5
H19A C19 H19C 109.5
H19B C19 H19C 109.5
N4 C20 H20A 109.5
N4 C20 H20B 109.5
H20A C20 H20B 109.5
N4 C20 H20C 109.5
H20A C20 H20C 109.5
H20B C20 H20C 109.5
C21 N5 C23 107.7(7)
C21 N5 C24 126.0(6)
C23 N5 C24 126.3(7)
C21 N6 C22 108.0(7)
C21 N6 C30 125.6(6)
C22 N6 C30 126.3(7)
N6 C21 N5 109.4(6)
N6 C21 H21 125.3
N5 C21 H21 125.3
C23 C22 N6 106.9(7)
C23 C22 H22 126.6
N6 C22 H22 126.6
C22 C23 N5 108.0(8)
C22 C23 H23 126.0
N5 C23 H23 126.0
N5 C24 C25 116.4(7)
N5 C24 H24A 108.2
C25 C24 H24A 108.2
N5 C24 H24B 108.2
C25 C24 H24B 108.2
H24A C24 H24B 107.4
C26 C25 C24 113.3(9)
C26 C25 H25A 108.9
C24 C25 H25A 108.9
C26 C25 H25B 108.9
C24 C25 H25B 108.9
H25A C25 H25B 107.7
C25 C26 C27 114.8(9)
C25 C26 H26A 108.6
C27 C26 H26A 108.6
C25 C26 H26B 108.6
C27 C26 H26B 108.6
H26A C26 H26B 107.6
C28 C27 C26 117.2(11)
C28 C27 H27A 108.0
C26 C27 H27A 108.0
C28 C27 H27B 108.0
C26 C27 H27B 108.0
H27A C27 H27B 107.2
C27 C28 C29 114.2(11)
C27 C28 H28A 108.7
C29 C28 H28A 108.7
C27 C28 H28B 108.7
C29 C28 H28B 108.7
H28A C28 H28B 107.6
C28 C29 H29A 109.5
C28 C29 H29B 109.5
H29A C29 H29B 109.5
C28 C29 H29C 109.5
H29A C29 H29C 109.5
H29B C29 H29C 109.5
N6 C30 H30A 109.5
N6 C30 H30B 109.5
H30A C30 H30B 109.5
N6 C30 H30C 109.5
H30A C30 H30C 109.5
H30B C30 H30C 109.5

loop_
_geom_bond_atom_site_label_1
_geom_bond_atom_site_label_2
_geom_bond_distance
Mo1 O1 1.682(4)
Mo1 O4 1.862(4)
Mo1 O5 1.868(4)
Mo1 O3 1.961(4)
Mo1 O2 1.983(4)
Mo1 O37 2.425(3)
Mo2 O6 1.678(4)
Mo2 O2 1.854(4)
Mo2 O8 1.859(4)
Mo2 O9 1.959(4)
Mo2 O7 1.989(4)
Mo2 O39 2.434(3)
Mo3 O10 1.673(4)
Mo3 O13 1.848(4)
Mo3 O3 1.873(4)
Mo3 O12 1.965(4)
Mo3 O11 1.988(4)
Mo3 O37 2.437(3)
Mo4 O14 1.674(4)
Mo4 O15 1.842(4)
Mo4 O11 1.862(4)
Mo4 O16 1.965(4)
Mo4 O4 2.003(4)
Mo4 O37 2.435(3)
Mo5 O17 1.681(4)
Mo5 O7 1.823(4)
Mo5 O18 1.869(4)
Mo5 O5 1.960(4)
Mo5 O19 2.017(4)
Mo5 O38 2.425(3)
Mo6 O20 1.686(4)
Mo6 O22 1.837(4)
Mo6 O21 1.841(4)
Mo6 O13 1.993(4)
Mo6 O8 1.999(4)
Mo6 O39 2.448(3)
Mo7 O23 1.681(4)
Mo7 O25 1.840(4)
Mo7 O9 1.868(4)
Mo7 O24 1.929(4)
Mo7 O21 2.025(4)
Mo7 O39 2.420(3)
Mo8 O26 1.680(4)
Mo8 O28 1.847(4)
Mo8 O12 1.853(4)
Mo8 O22 1.973(4)
Mo8 O27 1.976(4)
Mo8 O40 2.432(3)
Mo9 O29 1.679(4)
Mo9 O27 1.863(4)
Mo9 O24 1.867(4)
Mo9 O30 1.957(4)
Mo9 O31 1.986(4)
Mo9 O40 2.443(4)
Mo10 O32 1.684(4)
Mo10 O33 1.835(4)
Mo10 O30 1.869(4)
Mo10 O15 1.972(4)
Mo10 O28 1.995(4)
Mo10 O40 2.437(3)
Mo11 O34 1.676(4)
Mo11 O31 1.837(4)
Mo11 O35 1.870(4)
Mo11 O18 1.982(4)
Mo11 O25 1.987(4)
Mo11 O38 2.446(3)
Mo12 O36 1.680(4)
Mo12 O19 1.842(4)
Mo12 O16 1.850(4)
Mo12 O35 1.972(4)
Mo12 O33 1.996(4)
Mo12 O38 2.430(3)
P1 O40 1.529(4)
P1 O37 1.532(4)
P1 O39 1.536(4)
P1 O38 1.537(4)
N1 C1 1.328(7)
N1 C3 1.381(8)
N1 C4 1.466(8)
N2 C1 1.326(8)
N2 C2 1.379(8)
N2 C10 1.459(8)
C1 H1 0.9500
C2 C3 1.341(10)
C2 H2 0.9500
C3 H3 0.9500
C4 C5 1.496(9)
C4 H4A 0.9900
C4 H4B 0.9900
C5 C6 1.528(9)
C5 H5A 0.9900
C5 H5B 0.9900
C6 C7 1.513(10)
C6 H6A 0.9900
C6 H6B 0.9900
C7 C8 1.517(10)
C7 H7A 0.9900
C7 H7B 0.9900
C8 C9 1.489(12)
C8 H8A 0.9900
C8 H8B 0.9900
C9 H9A 0.9800
C9 H9B 0.9800
C9 H9C 0.9800
C10 H10A 0.9800
C10 H10B 0.9800
C10 H10C 0.9800
N3 C11 1.324(8)
N3 C13 1.387(7)
N3 C14 1.464(8)
N4 C11 1.323(8)
N4 C12 1.366(8)
N4 C20 1.458(8)
C11 H11 0.9500
C12 C13 1.336(9)
C12 H12 0.9500
C13 H13 0.9500
C14 C15 1.500(9)
C14 H14A 0.9900
C14 H14B 0.9900
C15 C16 1.595(11)
C15 H15A 0.9900
C15 H15B 0.9900
C16 C17 1.455(11)
C16 H16A 0.9900
C16 H16B 0.9900
C17 C18 1.512(12)
C17 H17A 0.9900
C17 H17B 0.9900
C18 C19 1.520(13)
C18 H18A 0.9900
C18 H18B 0.9900
C19 H19A 0.9800
C19 H19B 0.9800
C19 H19C 0.9800
C20 H20A 0.9800
C20 H20B 0.9800
C20 H20C 0.9800
N5 C21 1.322(9)
N5 C23 1.361(10)
N5 C24 1.473(9)
N6 C21 1.316(8)
N6 C22 1.372(10)
N6 C30 1.465(10)
C21 H21 0.9500
C22 C23 1.334(13)
C22 H22 0.9500
C23 H23 0.9500
C24 C25 1.526(11)
C24 H24A 0.9900
C24 H24B 0.9900
C25 C26 1.426(13)
C25 H25A 0.9900
C25 H25B 0.9900
C26 C27 1.551(14)
C26 H26A 0.9900
C26 H26B 0.9900
C27 C28 1.430(17)
C27 H27A 0.9900
C27 H27B 0.9900
C28 C29 1.615(19)
C28 H28A 0.9900
C28 H28B 0.9900
C29 H29A 0.9800
C29 H29B 0.9800
C29 H29C 0.9800
C30 H30A 0.9800
C30 H30B 0.9800
C30 H30C 0.9800

loop_
_geom_torsion_atom_site_label_1
_geom_torsion_atom_site_label_2
_geom_torsion_atom_site_label_3
_geom_torsion_atom_site_label_4
_geom_torsion
O6 Mo2 O2 Mo1 131.9(5)
O8 Mo2 O2 Mo1 -124.0(5)
O9 Mo2 O2 Mo1 -29.6(7)
O7 Mo2 O2 Mo1 31.7(5)
O39 Mo2 O2 Mo1 -50.3(4)
O10 Mo3 O3 Mo1 -167.9(2)
O13 Mo3 O3 Mo1 86.8(2)
O12 Mo3 O3 Mo1 -2.4(5)
O11 Mo3 O3 Mo1 -69.6(2)
O37 Mo3 O3 Mo1 2.5(2)
O1 Mo1 O4 Mo4 -168.7(2)
O5 Mo1 O4 Mo4 87.0(2)
O3 Mo1 O4 Mo4 -69.0(2)
O2 Mo1 O4 Mo4 0.7(5)
O37 Mo1 O4 Mo4 3.15(19)
O1 Mo1 O5 Mo5 128.4(4)
O4 Mo1 O5 Mo5 -127.5(4)
O3 Mo1 O5 Mo5 -33.2(7)
O2 Mo1 O5 Mo5 28.7(4)
O37 Mo1 O5 Mo5 -53.8(4)
O17 Mo5 O7 Mo2 129.6(4)
O18 Mo5 O7 Mo2 -126.2(4)
O5 Mo5 O7 Mo2 29.3(4)
O19 Mo5 O7 Mo2 -34.0(7)
O38 Mo5 O7 Mo2 -53.1(4)
O6 Mo2 O8 Mo6 -167.4(2)
O2 Mo2 O8 Mo6 87.9(2)
O9 Mo2 O8 Mo6 -67.1(2)
O7 Mo2 O8 Mo6 1.3(5)
O39 Mo2 O8 Mo6 4.2(2)
O23 Mo7 O9 Mo2 -167.8(2)
O25 Mo7 O9 Mo2 86.3(2)
O24 Mo7 O9 Mo2 -8.5(5)
O21 Mo7 O9 Mo2 -71.4(2)
O39 Mo7 O9 Mo2 0.9(2)
O14 Mo4 O11 Mo3 -170.0(2)
O15 Mo4 O11 Mo3 84.6(2)
O16 Mo4 O11 Mo3 -7.7(5)
O4 Mo4 O11 Mo3 -71.5(2)
O37 Mo4 O11 Mo3 0.6(2)
O26 Mo8 O12 Mo3 130.5(5)
O28 Mo8 O12 Mo3 -126.0(5)
O22 Mo8 O12 Mo3 29.6(5)
O27 Mo8 O12 Mo3 -31.5(7)
O40 Mo8 O12 Mo3 -53.1(5)
O10 Mo3 O13 Mo6 129.4(4)
O3 Mo3 O13 Mo6 -126.9(4)
O12 Mo3 O13 Mo6 28.1(4)
O11 Mo3 O13 Mo6 -36.3(7)
O37 Mo3 O13 Mo6 -54.0(4)
O14 Mo4 O15 Mo10 127.9(4)
O11 Mo4 O15 Mo10 -127.6(4)
O16 Mo4 O15 Mo10 27.4(4)
O4 Mo4 O15 Mo10 -34.5(7)
O37 Mo4 O15 Mo10 -54.4(4)
O36 Mo12 O16 Mo4 129.9(5)
O19 Mo12 O16 Mo4 -126.3(5)
O35 Mo12 O16 Mo4 -28.4(7)
O33 Mo12 O16 Mo4 29.8(5)
O38 Mo12 O16 Mo4 -52.8(5)
O17 Mo5 O18 Mo11 -169.1(2)
O7 Mo5 O18 Mo11 84.6(2)
O5 Mo5 O18 Mo11 -12.2(5)
O19 Mo5 O18 Mo11 -72.1(2)
O38 Mo5 O18 Mo11 0.2(2)
O36 Mo12 O19 Mo5 -171.0(2)
O16 Mo12 O19 Mo5 85.1(2)
O35 Mo12 O19 Mo5 -70.6(2)
O33 Mo12 O19 Mo5 -4.2(5)
O38 Mo12 O19 Mo5 1.67(19)
O20 Mo6 O21 Mo7 -170.3(2)
O22 Mo6 O21 Mo7 84.0(2)
O13 Mo6 O21 Mo7 -7.9(5)
O8 Mo6 O21 Mo7 -71.3(2)
O39 Mo6 O21 Mo7 0.4(2)
O20 Mo6 O22 Mo8 130.1(5)
O21 Mo6 O22 Mo8 -124.6(5)
O13 Mo6 O22 Mo8 30.3(5)
O8 Mo6 O22 Mo8 -29.0(7)
O39 Mo6 O22 Mo8 -51.6(5)
O29 Mo9 O24 Mo7 125.9(5)
O27 Mo9 O24 Mo7 -129.9(5)
O30 Mo9 O24 Mo7 -37.1(7)
O31 Mo9 O24 Mo7 25.6(5)
O40 Mo9 O24 Mo7 -57.0(5)
O23 Mo7 O25 Mo11 130.5(4)
O9 Mo7 O25 Mo11 -126.3(4)
O24 Mo7 O25 Mo11 28.2(4)
O21 Mo7 O25 Mo11 -36.9(7)
O39 Mo7 O25 Mo11 -53.5(4)
O29 Mo9 O27 Mo8 -169.1(2)
O24 Mo9 O27 Mo8 86.2(2)
O30 Mo9 O27 Mo8 -67.7(2)
O31 Mo9 O27 Mo8 2.8(5)
O40 Mo9 O27 Mo8 3.8(2)
O26 Mo8 O28 Mo10 -168.7(2)
O12 Mo8 O28 Mo10 86.2(2)
O22 Mo8 O28 Mo10 -2.4(5)
O27 Mo8 O28 Mo10 -69.4(2)
O40 Mo8 O28 Mo10 2.5(2)
O32 Mo10 O30 Mo9 -167.4(3)
O33 Mo10 O30 Mo9 86.7(3)
O15 Mo10 O30 Mo9 -4.9(5)
O28 Mo10 O30 Mo9 -68.9(2)
O40 Mo10 O30 Mo9 2.3(2)
O34 Mo11 O31 Mo9 133.4(5)
O35 Mo11 O31 Mo9 -123.6(5)
O18 Mo11 O31 Mo9 -30.3(7)
O25 Mo11 O31 Mo9 31.5(5)
O38 Mo11 O31 Mo9 -50.5(5)
O32 Mo10 O33 Mo12 132.8(4)
O30 Mo10 O33 Mo12 -123.6(4)
O15 Mo10 O33 Mo12 31.1(4)
O28 Mo10 O33 Mo12 -30.9(7)
O40 Mo10 O33 Mo12 -50.8(4)
O34 Mo11 O35 Mo12 -167.4(2)
O31 Mo11 O35 Mo12 87.5(2)
O18 Mo11 O35 Mo12 -67.7(2)
O25 Mo11 O35 Mo12 -1.6(5)
O38 Mo11 O35 Mo12 3.88(19)
O40 P1 O37 Mo1 -176.0(2)
O39 P1 O37 Mo1 63.8(3)
O38 P1 O37 Mo1 -56.1(3)
O40 P1 O37 Mo4 -55.4(3)
O39 P1 O37 Mo4 -175.6(2)
O38 P1 O37 Mo4 64.5(3)
O40 P1 O37 Mo3 64.2(3)
O39 P1 O37 Mo3 -56.0(3)
O38 P1 O37 Mo3 -175.9(2)
O40 P1 O38 Mo5 -175.7(2)
O37 P1 O38 Mo5 64.4(3)
O39 P1 O38 Mo5 -55.5(3)
O40 P1 O38 Mo12 64.5(3)
O37 P1 O38 Mo12 -55.4(3)
O39 P1 O38 Mo12 -175.4(2)
O40 P1 O38 Mo11 -55.6(3)
O37 P1 O38 Mo11 -175.5(2)
O39 P1 O38 Mo11 64.6(3)
O40 P1 O39 Mo7 64.2(3)
O37 P1 O39 Mo7 -175.7(2)
O38 P1 O39 Mo7 -55.7(3)
O40 P1 O39 Mo2 -175.9(2)
O37 P1 O39 Mo2 -55.8(3)
O38 P1 O39 Mo2 64.2(3)
O40 P1 O39 Mo6 -55.4(3)
O37 P1 O39 Mo6 64.6(3)
O38 P1 O39 Mo6 -175.3(2)
O37 P1 O40 Mo8 -56.4(3)
O39 P1 O40 Mo8 63.7(3)
O38 P1 O40 Mo8 -176.4(2)
O37 P1 O40 Mo10 64.3(3)
O39 P1 O40 Mo10 -175.6(2)
O38 P1 O40 Mo10 -55.7(3)
O37 P1 O40 Mo9 -176.1(2)
O39 P1 O40 Mo9 -56.0(3)
O38 P1 O40 Mo9 63.8(3)
C2 N2 C1 N1 0.2(6)
C10 N2 C1 N1 -178.5(5)
C3 N1 C1 N2 -0.1(6)
C4 N1 C1 N2 179.2(5)
C1 N2 C2 C3 -0.2(7)
C10 N2 C2 C3 178.5(6)
N2 C2 C3 N1 0.2(7)
C1 N1 C3 C2 0.0(7)
C4 N1 C3 C2 -179.4(5)
C1 N1 C4 C5 -46.9(8)
C3 N1 C4 C5 132.3(6)
N1 C4 C5 C6 -174.1(5)
C4 C5 C6 C7 -171.7(6)
C5 C6 C7 C8 172.9(6)
C6 C7 C8 C9 179.1(7)
C12 N4 C11 N3 -0.2(7)
C20 N4 C11 N3 179.2(5)
C13 N3 C11 N4 -0.2(7)
C14 N3 C11 N4 -179.2(5)
C11 N4 C12 C13 0.4(7)
C20 N4 C12 C13 -178.9(6)
N4 C12 C13 N3 -0.5(7)
C11 N3 C13 C12 0.4(7)
C14 N3 C13 C12 179.4(5)
C11 N3 C14 C15 -132.7(6)
C13 N3 C14 C15 48.5(8)
N3 C14 C15 C16 64.0(7)
C14 C15 C16 C17 172.8(7)
C15 C16 C17 C18 175.6(7)
C16 C17 C18 C19 62.2(11)
C22 N6 C21 N5 -2.3(8)
C30 N6 C21 N5 177.1(6)
C23 N5 C21 N6 1.9(9)
C24 N5 C21 N6 -176.2(6)
C21 N6 C22 C23 1.7(11)
C30 N6 C22 C23 -177.6(8)
N6 C22 C23 N5 -0.6(12)
C21 N5 C23 C22 -0.8(11)
C24 N5 C23 C22 177.3(8)
C21 N5 C24 C25 109.8(9)
C23 N5 C24 C25 -68.0(11)
N5 C24 C25 C26 -62.6(12)
C24 C25 C26 C27 -175.8(9)
C25 C26 C27 C28 62.4(15)
C26 C27 C28 C29 66.8(14)
